data_7707110
loop_
_publ_author_name
'Sumida, Akifumi'
'Imoto, Hiroaki'
'Naka, Kensuke'

_publ_section_title
;
 Turn-on type sensing of methanol vapor by a luminescent platinum(II)
 dichloride complex with 21-dibenzoarsacrown-7.
;
_journal_issue 19
_journal_name_full 'Dalton transactions (Cambridge, England : 2003)'
_journal_page_first 6682
_journal_page_last 6687
_journal_paper_doi 10.1039/d1dt01133b
_journal_volume 50
_journal_year 2021
_chemical_formula_moiety 'C56 H66 As2 Cl2 O12 Pt, 2(C H4 O)'
_chemical_formula_sum 'C58 H74 As2 Cl2 O14 Pt'
_chemical_formula_weight 1411.00
_space_group_crystal_system orthorhombic
_space_group_IT_number 61
_space_group_name_Hall '-P 2ac 2ab'
_space_group_name_H-M_alt 'P b c a'
_atom_sites_solution_hydrogens geom
_audit_creation_date 2021-01-19
_audit_creation_method
;
Olex2 1.3
(compiled 2020.11.12 svn.r5f609507 for OlexSys, GUI svn.r6226)
;
_audit_update_record
;
2021-02-15 deposited with the CCDC.	2021-04-13 downloaded from the CCDC.
;
_cell_angle_alpha 90
_cell_angle_beta 90
_cell_angle_gamma 90
_cell_formula_units_Z 4
_cell_length_a 16.027(11)
_cell_length_b 16.087(10)
_cell_length_c 22.522(15)
_cell_measurement_reflns_used 10963
_cell_measurement_temperature 93.15
_cell_measurement_theta_max 27.49
_cell_measurement_theta_min 7.44
_cell_volume 5807(7)
_computing_molecular_graphics 'Olex2 1.3 (Dolomanov et al., 2009)'
_computing_publication_material 'Olex2 1.3 (Dolomanov et al., 2009)'
_computing_structure_refinement 'SHELXL 2018/3 (Sheldrick, 2015)'
_diffrn_ambient_temperature 93.15
_diffrn_measured_fraction_theta_full 0.971
_diffrn_measured_fraction_theta_max 0.977
_diffrn_measurement_device_type 'Rigaku XtaLAB mini'
_diffrn_measurement_method \w
_diffrn_radiation_type MoK\a
_diffrn_radiation_wavelength 0.71075
_diffrn_reflns_av_R_equivalents 0.0868
_diffrn_reflns_av_unetI/netI 0.0418
_diffrn_reflns_Laue_measured_fraction_full 0.971
_diffrn_reflns_Laue_measured_fraction_max 0.977
_diffrn_reflns_limit_h_max 20
_diffrn_reflns_limit_h_min -20
_diffrn_reflns_limit_k_max 20
_diffrn_reflns_limit_k_min -20
_diffrn_reflns_limit_l_max 29
_diffrn_reflns_limit_l_min -29
_diffrn_reflns_number 73935
_diffrn_reflns_point_group_measured_fraction_full 0.971
_diffrn_reflns_point_group_measured_fraction_max 0.977
_diffrn_reflns_theta_full 25.242
_diffrn_reflns_theta_max 27.487
_diffrn_reflns_theta_min 7.441
_exptl_absorpt_coefficient_mu 3.704
_exptl_absorpt_correction_T_max 0.600
_exptl_absorpt_correction_T_min 0.444
_exptl_absorpt_correction_type numerical
_exptl_absorpt_process_details 'NUMABS (Rigaku, 1999)'
_exptl_crystal_colour yellow
_exptl_crystal_density_diffrn 1.614
_exptl_crystal_description block
_exptl_crystal_F_000 2848
_exptl_crystal_size_max 0.28
_exptl_crystal_size_mid 0.22
_exptl_crystal_size_min 0.18
_refine_diff_density_max 1.941
_refine_diff_density_min -1.312
_refine_diff_density_rms 0.159
_refine_ls_extinction_method none
_refine_ls_goodness_of_fit_ref 1.130
_refine_ls_hydrogen_treatment constr
_refine_ls_matrix_type full
_refine_ls_number_parameters 351
_refine_ls_number_reflns 6500
_refine_ls_number_restraints 0
_refine_ls_restrained_S_all 1.130
_refine_ls_R_factor_all 0.0803
_refine_ls_R_factor_gt 0.0606
_refine_ls_shift/su_max 0.001
_refine_ls_shift/su_mean 0.000
_refine_ls_structure_factor_coef Fsqd
_refine_ls_weighting_details 'w=1/[\s^2^(Fo^2^)+(0.0442P)^2^+63.3507P] where P=(Fo^2^+2Fc^2^)/3'
_refine_ls_weighting_scheme calc
_refine_ls_wR_factor_gt 0.1424
_refine_ls_wR_factor_ref 0.1533
_reflns_Friedel_coverage 0.000
_reflns_number_gt 4891
_reflns_number_total 6500
_reflns_threshold_expression 'I > 2\s(I)'
_cod_data_source_file d1dt01133b2.cif
_cod_data_source_block '[PtCl2(1)2]-MeOH'
_cod_depositor_comments 'Adding full bibliography for 7707107--7707111.cif.'
_cod_database_code 7707110
_shelx_shelxl_version_number 2018/3
_shelx_space_group_comment
;
The symmetry employed for this shelxl refinement is uniquely defined
by the following loop, which should always be used as a source of
symmetry information in preference to the above space-group names.
They are only intended as comments.
;
_shelx_estimated_absorpt_t_max 0.555
_shelx_estimated_absorpt_t_min 0.424
_olex2_refinement_description
;
1. Fixed Uiso
 At 1.2 times of:
  All C(H) groups, All C(H,H) groups
 At 1.5 times of:
  All C(H,H,H) groups, All O(H) groups
2.a Secondary CH2 refined with riding coordinates:
 C16(H16A,H16B), C15(H15A,H15B), C14(H14A,H14B), C13(H13A,H13B), C12(H12A,
 H12B), C11(H11A,H11B), C10(H10A,H10B), C9(H9A,H9B), C8(H8A,H8B), C7(H7A,H7B)
2.b Aromatic/amide H refined with riding coordinates:
 C24(H24), C25(H25), C26(H26), C27(H27), C28(H28), C21(H21), C20(H20),
 C19(H19), C18(H18), C3(H3), C2(H2), C5(H5), C4(H4)
2.c Idealised Me refined as rotating group:
 C29(H29A,H29B,H29C)
2.d Idealised tetrahedral OH refined as rotating group:
 O7(H7)
;
_smtbx_masks_void_probe_radius 1.2
_smtbx_masks_void_truncation_radius 1.2
_olex2_submission_special_instructions 'No special instructions were received'

loop_
_space_group_symop_operation_xyz
'x, y, z'
'-x+1/2, y+1/2, z'
'x, -y+1/2, z+1/2'
'-x+1/2, -y, z+1/2'
'-x, -y, -z'
'x-1/2, -y-1/2, -z'
'-x, y-1/2, -z-1/2'
'x-1/2, y, -z-1/2'

loop_
_atom_site_label
_atom_site_type_symbol
_atom_site_fract_x
_atom_site_fract_y
_atom_site_fract_z
_atom_site_U_iso_or_equiv
_atom_site_adp_type
_atom_site_occupancy
_atom_site_site_symmetry_order
_atom_site_calc_flag
_atom_site_refinement_flags_posn
_atom_site_refinement_flags_adp
_atom_site_refinement_flags_occupancy
_atom_site_disorder_assembly
_atom_site_disorder_group
Pt1 Pt 1.000000 0.500000 0.500000 0.01641(12) Uani 1 2 d S . P . .
As1 As 0.88717(4) 0.59918(4) 0.50155(3) 0.01864(16) Uani 1 1 d . . . . .
Cl1 Cl 1.05581(11) 0.55706(10) 0.41418(7) 0.0241(3) Uani 1 1 d . . . . .
O6 O 0.8200(3) 0.4864(3) 0.4092(2) 0.0295(11) Uani 1 1 d . . . . .
O5 O 0.8410(4) 0.4523(4) 0.2495(3) 0.0396(13) Uani 1 1 d . . . . .
O4 O 0.6545(4) 0.4949(4) 0.2615(3) 0.0452(16) Uani 1 1 d . . . . .
O3 O 0.5691(4) 0.6112(4) 0.3303(3) 0.0413(14) Uani 1 1 d . . . . .
O2 O 0.6178(4) 0.7231(3) 0.4638(2) 0.0331(12) Uani 1 1 d . . . . .
O1 O 0.7682(3) 0.7396(3) 0.5312(2) 0.0286(11) Uani 1 1 d . . . . .
C23 C 0.8903(4) 0.6811(4) 0.4378(3) 0.0223(14) Uani 1 1 d . . . . .
C24 C 0.8355(5) 0.6807(5) 0.3913(3) 0.0288(16) Uani 1 1 d . . . . .
H24 H 0.792299 0.640258 0.390162 0.035 Uiso 1 1 calc R U . . .
C25 C 0.8422(6) 0.7397(5) 0.3449(4) 0.0363(18) Uani 1 1 d . . . . .
H25 H 0.802943 0.740321 0.313294 0.044 Uiso 1 1 calc R U . . .
C26 C 0.9070(5) 0.7964(5) 0.3465(3) 0.0332(17) Uani 1 1 d . . . . .
H26 H 0.913838 0.834904 0.314919 0.040 Uiso 1 1 calc R U . . .
C27 C 0.9620(5) 0.7975(5) 0.3939(4) 0.0361(19) Uani 1 1 d . . . . .
H27 H 1.005937 0.837143 0.394569 0.043 Uiso 1 1 calc R U . . .
C28 C 0.9536(5) 0.7399(5) 0.4416(4) 0.0306(16) Uani 1 1 d . . . . .
H28 H 0.990056 0.741615 0.474831 0.037 Uiso 1 1 calc R U . . .
C22 C 0.7783(4) 0.5447(4) 0.5008(3) 0.0206(12) Uani 1 1 d . . . . .
C21 C 0.7221(5) 0.5515(5) 0.5478(3) 0.0280(15) Uani 1 1 d . . . . .
H21 H 0.734553 0.587301 0.580218 0.034 Uiso 1 1 calc R U . . .
C20 C 0.6481(5) 0.5067(5) 0.5478(4) 0.0311(17) Uani 1 1 d . . . . .
H20 H 0.610525 0.510991 0.580338 0.037 Uiso 1 1 calc R U . . .
C19 C 0.6290(4) 0.4545(5) 0.4991(3) 0.0297(16) Uani 1 1 d . . . . .
H19 H 0.577574 0.425084 0.498140 0.036 Uiso 1 1 calc R U . . .
C18 C 0.6857(5) 0.4464(5) 0.4526(3) 0.0307(16) Uani 1 1 d . . . . .
H18 H 0.673984 0.409476 0.420783 0.037 Uiso 1 1 calc R U . . .
C17 C 0.7600(5) 0.4924(5) 0.4526(3) 0.0255(15) Uani 1 1 d . . . . .
C16 C 0.7922(5) 0.4559(5) 0.3515(3) 0.0333(17) Uani 1 1 d . . . . .
H16A H 0.739030 0.482601 0.339972 0.040 Uiso 1 1 calc R U . . .
H16B H 0.783914 0.394912 0.352695 0.040 Uiso 1 1 calc R U . . .
C15 C 0.8602(5) 0.4782(6) 0.3086(4) 0.0362(18) Uani 1 1 d . . . . .
H15A H 0.868681 0.539136 0.309057 0.043 Uiso 1 1 calc R U . . .
H15B H 0.912955 0.451603 0.321334 0.043 Uiso 1 1 calc R U . . .
C14 C 0.7883(6) 0.5110(6) 0.2166(4) 0.044(2) Uani 1 1 d . . . . .
H14A H 0.813260 0.520264 0.176899 0.053 Uiso 1 1 calc R U . . .
H14B H 0.788441 0.564954 0.237736 0.053 Uiso 1 1 calc R U . . .
C13 C 0.7009(6) 0.4838(6) 0.2087(4) 0.040(2) Uani 1 1 d . . . . .
H13A H 0.674845 0.516106 0.176248 0.048 Uiso 1 1 calc R U . . .
H13B H 0.699944 0.424340 0.197329 0.048 Uiso 1 1 calc R U . . .
C12 C 0.5686(5) 0.5068(5) 0.2544(4) 0.0359(18) Uani 1 1 d . . . . .
H12A H 0.541895 0.454640 0.240884 0.043 Uiso 1 1 calc R U . . .
H12B H 0.557976 0.550460 0.224325 0.043 Uiso 1 1 calc R U . . .
C11 C 0.5329(6) 0.5332(6) 0.3147(4) 0.0394(19) Uani 1 1 d . . . . .
H11A H 0.471461 0.538479 0.312208 0.047 Uiso 1 1 calc R U . . .
H11B H 0.546414 0.491017 0.345253 0.047 Uiso 1 1 calc R U . . .
C10 C 0.5579(5) 0.6334(5) 0.3917(3) 0.0331(17) Uani 1 1 d . . . . .
H10A H 0.577561 0.588103 0.417952 0.040 Uiso 1 1 calc R U . . .
H10B H 0.498390 0.644465 0.400253 0.040 Uiso 1 1 calc R U . . .
C9 C 0.6089(5) 0.7100(5) 0.4006(4) 0.0344(17) Uani 1 1 d . . . . .
H9A H 0.664452 0.703152 0.382003 0.041 Uiso 1 1 calc R U . . .
H9B H 0.580916 0.758318 0.382110 0.041 Uiso 1 1 calc R U . . .
C3 C 0.9335(5) 0.7019(5) 0.6712(3) 0.0298(16) Uani 1 1 d . . . . .
H3 H 0.971572 0.692691 0.702799 0.036 Uiso 1 1 calc R U . . .
C2 C 0.9389(5) 0.6540(5) 0.6195(3) 0.0290(15) Uani 1 1 d . . . . .
H2 H 0.980921 0.612565 0.615920 0.035 Uiso 1 1 calc R U . . .
C1 C 0.8820(5) 0.6672(4) 0.5727(3) 0.0237(14) Uani 1 1 d . . . . .
C6 C 0.8210(5) 0.7300(5) 0.5789(3) 0.0277(15) Uani 1 1 d . . . . .
C5 C 0.8157(5) 0.7767(5) 0.6306(3) 0.0303(16) Uani 1 1 d . . . . .
H5 H 0.773750 0.817969 0.635178 0.036 Uiso 1 1 calc R U . . .
C4 C 0.8741(5) 0.7615(5) 0.6764(3) 0.0329(17) Uani 1 1 d . . . . .
H4 H 0.871723 0.793807 0.711645 0.039 Uiso 1 1 calc R U . . .
C8 C 0.6594(5) 0.7993(5) 0.4758(3) 0.0300(16) Uani 1 1 d . . . . .
H8A H 0.618821 0.845647 0.474494 0.036 Uiso 1 1 calc R U . . .
H8B H 0.702393 0.809495 0.445115 0.036 Uiso 1 1 calc R U . . .
C7 C 0.6994(5) 0.7963(5) 0.5354(3) 0.0306(16) Uani 1 1 d . . . . .
H7A H 0.719443 0.852228 0.546949 0.037 Uiso 1 1 calc R U . . .
H7B H 0.659019 0.776852 0.565581 0.037 Uiso 1 1 calc R U . . .
O7 O 0.6845(5) 0.6878(4) 0.2469(3) 0.0531(17) Uani 1 1 d . . . . .
H7 H 0.658896 0.660624 0.273013 0.080 Uiso 1 1 calc R U . . .
C29 C 0.6290(9) 0.7407(9) 0.2179(7) 0.082(4) Uani 1 1 d . . . . .
H29A H 0.658922 0.772525 0.187531 0.122 Uiso 1 1 calc R U . . .
H29B H 0.604076 0.778948 0.246732 0.122 Uiso 1 1 calc R U . . .
H29C H 0.584887 0.707742 0.199027 0.122 Uiso 1 1 calc R U . . .

loop_
_atom_site_aniso_label
_atom_site_aniso_U_11
_atom_site_aniso_U_22
_atom_site_aniso_U_33
_atom_site_aniso_U_23
_atom_site_aniso_U_13
_atom_site_aniso_U_12
Pt1 0.01685(18) 0.01863(19) 0.01374(18) -0.00012(13) 0.00013(13) 0.00075(12)
As1 0.0175(3) 0.0197(3) 0.0188(3) -0.0006(3) -0.0003(3) 0.0013(2)
Cl1 0.0274(8) 0.0236(8) 0.0214(7) 0.0028(6) 0.0054(6) 0.0013(7)
O6 0.024(3) 0.042(3) 0.022(3) -0.002(2) -0.001(2) -0.005(2)
O5 0.044(3) 0.045(3) 0.030(3) -0.004(3) -0.004(3) 0.005(3)
O4 0.036(3) 0.070(5) 0.029(3) -0.004(3) -0.004(3) 0.008(3)
O3 0.054(4) 0.041(3) 0.029(3) -0.001(2) 0.002(3) -0.009(3)
O2 0.040(3) 0.032(3) 0.027(3) 0.001(2) 0.001(2) -0.001(2)
O1 0.031(3) 0.033(3) 0.022(3) -0.005(2) 0.002(2) 0.006(2)
C23 0.018(3) 0.019(3) 0.030(4) 0.002(3) 0.006(3) 0.009(3)
C24 0.039(4) 0.021(3) 0.026(4) -0.002(3) 0.001(3) 0.003(3)
C25 0.047(5) 0.035(4) 0.027(4) -0.001(3) 0.000(3) 0.014(4)
C26 0.042(4) 0.033(4) 0.025(4) 0.008(3) 0.011(3) 0.009(3)
C27 0.036(4) 0.028(4) 0.044(5) 0.010(3) 0.016(4) 0.000(3)
C28 0.028(4) 0.028(4) 0.036(4) 0.002(3) -0.002(3) 0.004(3)
C22 0.022(3) 0.025(3) 0.015(3) 0.003(3) -0.001(3) 0.001(3)
C21 0.026(4) 0.030(4) 0.028(4) -0.003(3) 0.003(3) -0.001(3)
C20 0.024(4) 0.038(4) 0.031(4) 0.005(3) 0.005(3) 0.001(3)
C19 0.022(3) 0.032(4) 0.035(4) 0.010(3) -0.008(3) -0.005(3)
C18 0.029(4) 0.035(4) 0.028(4) 0.002(3) -0.012(3) 0.000(3)
C17 0.024(3) 0.029(4) 0.024(3) -0.004(3) 0.000(3) -0.001(3)
C16 0.039(4) 0.038(4) 0.022(4) -0.002(3) -0.002(3) -0.009(3)
C15 0.028(4) 0.055(5) 0.025(4) -0.003(4) 0.002(3) -0.001(4)
C14 0.044(5) 0.061(6) 0.028(4) 0.011(4) -0.011(4) -0.001(4)
C13 0.044(5) 0.052(5) 0.024(4) 0.000(4) -0.002(3) 0.000(4)
C12 0.039(5) 0.038(4) 0.031(4) -0.005(3) -0.005(3) -0.006(3)
C11 0.038(5) 0.040(5) 0.039(5) -0.002(4) 0.000(4) 0.000(4)
C10 0.033(4) 0.037(4) 0.029(4) 0.002(3) -0.002(3) 0.007(3)
C9 0.037(4) 0.036(4) 0.031(4) 0.002(3) 0.004(3) 0.005(3)
C3 0.033(4) 0.034(4) 0.022(3) -0.001(3) -0.002(3) -0.002(3)
C2 0.033(4) 0.023(3) 0.031(4) 0.002(3) -0.007(3) -0.002(3)
C1 0.030(4) 0.023(3) 0.018(3) -0.008(3) 0.003(3) 0.000(3)
C6 0.025(3) 0.030(4) 0.027(4) -0.004(3) 0.000(3) 0.001(3)
C5 0.038(4) 0.030(4) 0.023(4) -0.004(3) 0.008(3) 0.001(3)
C4 0.044(4) 0.034(4) 0.021(4) -0.003(3) 0.007(3) -0.004(3)
C8 0.032(4) 0.029(4) 0.028(4) 0.003(3) 0.000(3) 0.007(3)
C7 0.037(4) 0.026(4) 0.029(4) 0.002(3) 0.001(3) 0.000(3)
O7 0.060(4) 0.056(4) 0.043(4) 0.010(3) -0.004(3) -0.010(3)
C29 0.079(8) 0.074(8) 0.092(10) 0.027(7) 0.047(8) 0.031(7)

loop_
_atom_type_symbol
_atom_type_description
_atom_type_scat_dispersion_real
_atom_type_scat_dispersion_imag
_atom_type_scat_source
C C 0.0033 0.0016 'International Tables Vol C Tables 4.2.6.8 and 6.1.1.4'
H H 0.0000 0.0000 'International Tables Vol C Tables 4.2.6.8 and 6.1.1.4'
As As 0.0499 2.0058 'International Tables Vol C Tables 4.2.6.8 and 6.1.1.4'
Cl Cl 0.1484 0.1585 'International Tables Vol C Tables 4.2.6.8 and 6.1.1.4'
O O 0.0106 0.0060 'International Tables Vol C Tables 4.2.6.8 and 6.1.1.4'
Pt Pt -1.7033 8.3905 'International Tables Vol C Tables 4.2.6.8 and 6.1.1.4'

loop_
_geom_angle_atom_site_label_1
_geom_angle_atom_site_label_2
_geom_angle_atom_site_label_3
_geom_angle
_geom_angle_site_symmetry_1
_geom_angle_site_symmetry_3
_geom_angle_publ_flag
As1 Pt1 As1 180.0 . 5_766 ?
Cl1 Pt1 As1 87.74(5) 5_766 . ?
Cl1 Pt1 As1 87.74(5) . 5_766 ?
Cl1 Pt1 As1 92.26(5) . . ?
Cl1 Pt1 As1 92.26(5) 5_766 5_766 ?
Cl1 Pt1 Cl1 180.00(4) 5_766 . ?
C23 As1 Pt1 114.67(19) . . ?
C23 As1 C22 108.7(3) . . ?
C22 As1 Pt1 111.9(2) . . ?
C1 As1 Pt1 114.6(2) . . ?
C1 As1 C23 103.2(3) . . ?
C1 As1 C22 102.8(3) . . ?
C17 O6 C16 116.3(6) . . ?
C15 O5 C14 114.0(7) . . ?
C12 O4 C13 116.0(7) . . ?
C11 O3 C10 113.7(6) . . ?
C8 O2 C9 111.2(6) . . ?
C6 O1 C7 119.4(5) . . ?
C24 C23 As1 123.0(5) . . ?
C24 C23 C28 121.3(7) . . ?
C28 C23 As1 115.7(5) . . ?
C23 C24 H24 119.5 . . ?
C23 C24 C25 120.9(7) . . ?
C25 C24 H24 119.5 . . ?
C24 C25 H25 120.7 . . ?
C26 C25 C24 118.6(8) . . ?
C26 C25 H25 120.7 . . ?
C25 C26 H26 119.8 . . ?
C27 C26 C25 120.5(7) . . ?
C27 C26 H26 119.8 . . ?
C26 C27 H27 119.6 . . ?
C26 C27 C28 120.8(8) . . ?
C28 C27 H27 119.6 . . ?
C23 C28 C27 117.7(7) . . ?
C23 C28 H28 121.1 . . ?
C27 C28 H28 121.1 . . ?
C21 C22 As1 122.4(5) . . ?
C21 C22 C17 119.9(6) . . ?
C17 C22 As1 117.5(5) . . ?
C22 C21 H21 119.6 . . ?
C20 C21 C22 120.7(7) . . ?
C20 C21 H21 119.6 . . ?
C21 C20 H20 120.2 . . ?
C21 C20 C19 119.6(7) . . ?
C19 C20 H20 120.2 . . ?
C20 C19 H19 120.1 . . ?
C18 C19 C20 119.8(7) . . ?
C18 C19 H19 120.1 . . ?
C19 C18 H18 119.8 . . ?
C19 C18 C17 120.3(7) . . ?
C17 C18 H18 119.8 . . ?
O6 C17 C22 116.5(6) . . ?
O6 C17 C18 123.8(7) . . ?
C18 C17 C22 119.6(7) . . ?
O6 C16 H16A 110.6 . . ?
O6 C16 H16B 110.6 . . ?
O6 C16 C15 105.8(6) . . ?
H16A C16 H16B 108.7 . . ?
C15 C16 H16A 110.6 . . ?
C15 C16 H16B 110.6 . . ?
O5 C15 C16 112.0(7) . . ?
O5 C15 H15A 109.2 . . ?
O5 C15 H15B 109.2 . . ?
C16 C15 H15A 109.2 . . ?
C16 C15 H15B 109.2 . . ?
H15A C15 H15B 107.9 . . ?
O5 C14 H14A 108.6 . . ?
O5 C14 H14B 108.6 . . ?
O5 C14 C13 114.5(8) . . ?
H14A C14 H14B 107.6 . . ?
C13 C14 H14A 108.6 . . ?
C13 C14 H14B 108.6 . . ?
O4 C13 C14 111.1(7) . . ?
O4 C13 H13A 109.4 . . ?
O4 C13 H13B 109.4 . . ?
C14 C13 H13A 109.4 . . ?
C14 C13 H13B 109.4 . . ?
H13A C13 H13B 108.0 . . ?
O4 C12 H12A 110.2 . . ?
O4 C12 H12B 110.2 . . ?
O4 C12 C11 107.6(7) . . ?
H12A C12 H12B 108.5 . . ?
C11 C12 H12A 110.2 . . ?
C11 C12 H12B 110.2 . . ?
O3 C11 C12 108.0(7) . . ?
O3 C11 H11A 110.1 . . ?
O3 C11 H11B 110.1 . . ?
C12 C11 H11A 110.1 . . ?
C12 C11 H11B 110.1 . . ?
H11A C11 H11B 108.4 . . ?
O3 C10 H10A 110.7 . . ?
O3 C10 H10B 110.7 . . ?
O3 C10 C9 105.4(6) . . ?
H10A C10 H10B 108.8 . . ?
C9 C10 H10A 110.7 . . ?
C9 C10 H10B 110.7 . . ?
O2 C9 C10 108.0(6) . . ?
O2 C9 H9A 110.1 . . ?
O2 C9 H9B 110.1 . . ?
C10 C9 H9A 110.1 . . ?
C10 C9 H9B 110.1 . . ?
H9A C9 H9B 108.4 . . ?
C2 C3 H3 119.8 . . ?
C4 C3 H3 119.8 . . ?
C4 C3 C2 120.4(7) . . ?
C3 C2 H2 120.1 . . ?
C3 C2 C1 119.8(7) . . ?
C1 C2 H2 120.1 . . ?
C2 C1 As1 120.2(5) . . ?
C2 C1 C6 118.9(6) . . ?
C6 C1 As1 120.9(5) . . ?
O1 C6 C1 115.4(6) . . ?
O1 C6 C5 123.9(7) . . ?
C5 C6 C1 120.7(7) . . ?
C6 C5 H5 120.7 . . ?
C6 C5 C4 118.5(7) . . ?
C4 C5 H5 120.7 . . ?
C3 C4 C5 121.6(7) . . ?
C3 C4 H4 119.2 . . ?
C5 C4 H4 119.2 . . ?
O2 C8 H8A 109.6 . . ?
O2 C8 H8B 109.6 . . ?
O2 C8 C7 110.3(6) . . ?
H8A C8 H8B 108.1 . . ?
C7 C8 H8A 109.6 . . ?
C7 C8 H8B 109.6 . . ?
O1 C7 C8 107.0(6) . . ?
O1 C7 H7A 110.3 . . ?
O1 C7 H7B 110.3 . . ?
C8 C7 H7A 110.3 . . ?
C8 C7 H7B 110.3 . . ?
H7A C7 H7B 108.6 . . ?
C29 O7 H7 109.5 . . ?
O7 C29 H29A 109.5 . . ?
O7 C29 H29B 109.5 . . ?
O7 C29 H29C 109.5 . . ?
H29A C29 H29B 109.5 . . ?
H29A C29 H29C 109.5 . . ?
H29B C29 H29C 109.5 . . ?

loop_
_geom_bond_atom_site_label_1
_geom_bond_atom_site_label_2
_geom_bond_distance
_geom_bond_site_symmetry_2
_geom_bond_publ_flag
Pt1 As1 2.4118(13) . ?
Pt1 As1 2.4118(13) 5_766 ?
Pt1 Cl1 2.3190(19) 5_766 ?
Pt1 Cl1 2.3191(19) . ?
As1 C23 1.949(7) . ?
As1 C22 1.952(7) . ?
As1 C1 1.942(7) . ?
O6 C17 1.376(9) . ?
O6 C16 1.458(9) . ?
O5 C15 1.428(10) . ?
O5 C14 1.468(11) . ?
O4 C13 1.415(11) . ?
O4 C12 1.398(11) . ?
O3 C11 1.427(11) . ?
O3 C10 1.439(10) . ?
O2 C9 1.445(10) . ?
O2 C8 1.421(10) . ?
O1 C6 1.376(9) . ?
O1 C7 1.434(9) . ?
C23 C24 1.366(10) . ?
C23 C28 1.390(11) . ?
C24 H24 0.9500 . ?
C24 C25 1.417(11) . ?
C25 H25 0.9500 . ?
C25 C26 1.383(13) . ?
C26 H26 0.9500 . ?
C26 C27 1.383(12) . ?
C27 H27 0.9500 . ?
C27 C28 1.426(11) . ?
C28 H28 0.9500 . ?
C22 C21 1.395(10) . ?
C22 C17 1.404(10) . ?
C21 H21 0.9500 . ?
C21 C20 1.388(11) . ?
C20 H20 0.9500 . ?
C20 C19 1.415(12) . ?
C19 H19 0.9500 . ?
C19 C18 1.393(11) . ?
C18 H18 0.9500 . ?
C18 C17 1.402(11) . ?
C16 H16A 0.9900 . ?
C16 H16B 0.9900 . ?
C16 C15 1.501(11) . ?
C15 H15A 0.9900 . ?
C15 H15B 0.9900 . ?
C14 H14A 0.9900 . ?
C14 H14B 0.9900 . ?
C14 C13 1.478(13) . ?
C13 H13A 0.9900 . ?
C13 H13B 0.9900 . ?
C12 H12A 0.9900 . ?
C12 H12B 0.9900 . ?
C12 C11 1.535(12) . ?
C11 H11A 0.9900 . ?
C11 H11B 0.9900 . ?
C10 H10A 0.9900 . ?
C10 H10B 0.9900 . ?
C10 C9 1.492(12) . ?
C9 H9A 0.9900 . ?
C9 H9B 0.9900 . ?
C3 H3 0.9500 . ?
C3 C2 1.399(11) . ?
C3 C4 1.355(11) . ?
C2 H2 0.9500 . ?
C2 C1 1.410(10) . ?
C1 C6 1.413(10) . ?
C6 C5 1.389(10) . ?
C5 H5 0.9500 . ?
C5 C4 1.414(11) . ?
C4 H4 0.9500 . ?
C8 H8A 0.9900 . ?
C8 H8B 0.9900 . ?
C8 C7 1.488(11) . ?
C7 H7A 0.9900 . ?
C7 H7B 0.9900 . ?
O7 H7 0.8400 . ?
O7 C29 1.394(14) . ?
C29 H29A 0.9800 . ?
C29 H29B 0.9800 . ?
C29 H29C 0.9800 . ?

loop_
_geom_torsion_atom_site_label_1
_geom_torsion_atom_site_label_2
_geom_torsion_atom_site_label_3
_geom_torsion_atom_site_label_4
_geom_torsion
_geom_torsion_site_symmetry_1
_geom_torsion_site_symmetry_2
_geom_torsion_site_symmetry_3
_geom_torsion_site_symmetry_4
_geom_torsion_publ_flag
As1 C23 C24 C25 -177.6(6) . . . . ?
As1 C23 C28 C27 175.7(6) . . . . ?
As1 C22 C21 C20 -174.9(6) . . . . ?
As1 C22 C17 O6 -1.9(9) . . . . ?
As1 C22 C17 C18 174.5(5) . . . . ?
As1 C1 C6 O1 -1.1(9) . . . . ?
As1 C1 C6 C5 177.9(6) . . . . ?
O6 C16 C15 O5 -179.6(7) . . . . ?
O5 C14 C13 O4 77.1(10) . . . . ?
O4 C12 C11 O3 63.7(9) . . . . ?
O3 C10 C9 O2 -165.4(6) . . . . ?
O2 C8 C7 O1 70.3(8) . . . . ?
O1 C6 C5 C4 -179.5(7) . . . . ?
C23 C24 C25 C26 2.0(11) . . . . ?
C24 C23 C28 C27 -2.9(11) . . . . ?
C24 C25 C26 C27 -2.6(12) . . . . ?
C25 C26 C27 C28 0.6(12) . . . . ?
C26 C27 C28 C23 2.2(11) . . . . ?
C28 C23 C24 C25 0.9(11) . . . . ?
C22 C21 C20 C19 -1.0(11) . . . . ?
C21 C22 C17 O6 -177.5(7) . . . . ?
C21 C22 C17 C18 -1.0(10) . . . . ?
C21 C20 C19 C18 2.2(11) . . . . ?
C20 C19 C18 C17 -2.8(11) . . . . ?
C19 C18 C17 O6 178.4(7) . . . . ?
C19 C18 C17 C22 2.2(11) . . . . ?
C17 O6 C16 C15 164.0(7) . . . . ?
C17 C22 C21 C20 0.4(11) . . . . ?
C16 O6 C17 C22 -160.5(6) . . . . ?
C16 O6 C17 C18 23.2(10) . . . . ?
C15 O5 C14 C13 -106.3(9) . . . . ?
C14 O5 C15 C16 83.9(9) . . . . ?
C13 O4 C12 C11 -169.9(7) . . . . ?
C12 O4 C13 C14 153.1(8) . . . . ?
C11 O3 C10 C9 172.9(7) . . . . ?
C10 O3 C11 C12 -165.2(7) . . . . ?
C9 O2 C8 C7 -156.2(6) . . . . ?
C3 C2 C1 As1 -178.5(6) . . . . ?
C3 C2 C1 C6 0.9(11) . . . . ?
C2 C3 C4 C5 0.6(12) . . . . ?
C2 C1 C6 O1 179.5(6) . . . . ?
C2 C1 C6 C5 -1.6(11) . . . . ?
C1 C6 C5 C4 1.7(11) . . . . ?
C6 O1 C7 C8 174.6(6) . . . . ?
C6 C5 C4 C3 -1.2(12) . . . . ?
C4 C3 C2 C1 -0.5(11) . . . . ?
C8 O2 C9 C10 -174.7(6) . . . . ?
C7 O1 C6 C1 174.2(6) . . . . ?
C7 O1 C6 C5 -4.7(11) . . . . ?
